data_1502479
loop_
_publ_author_name
'Biswas, Anup'
'De Sarkar, Suman'
'Fr\"ohlich, Roland'
'Studer, Armido'

_publ_section_title
;
 Highly stereoselective synthesis of 1,2,3-trisubstituted indanes via
 oxidative N-heterocyclic carbene-catalyzed cascades.
;
_journal_issue 18
_journal_name_full 'Organic letters'
_journal_page_first 4966
_journal_page_last 4969
_journal_paper_doi 10.1021/ol202108a
_journal_volume 13
_journal_year 2011
_chemical_absolute_configuration ad
_chemical_formula_sum 'C28 H22 O4'
_chemical_formula_weight 422.46
_chemical_name_systematic
; 
 ? 
;
_space_group_IT_number 19
_symmetry_cell_setting orthorhombic
_symmetry_space_group_name_Hall 'P 2ac 2ab'
_symmetry_space_group_name_H-M 'P 21 21 21'
_atom_sites_solution_hydrogens geom
_atom_sites_solution_primary direct
_atom_sites_solution_secondary difmap
_audit_creation_method SHELXL-97
_cell_angle_alpha 90.00
_cell_angle_beta 90.00
_cell_angle_gamma 90.00
_cell_formula_units_Z 4
_cell_length_a 9.6259(5)
_cell_length_b 12.6135(8)
_cell_length_c 17.7779(11)
_cell_measurement_reflns_used 2941
_cell_measurement_temperature 223(2)
_cell_measurement_theta_max 68.25
_cell_measurement_theta_min 0.88
_cell_volume 2158.5(2)
_computing_cell_refinement 'Collect (Nonius B.V., 1998)'
_computing_data_collection 'Collect (Nonius B.V., 1998)'
_computing_data_reduction 'Denzo-SMN (Otwinowski & Minor, 1997)'
_computing_molecular_graphics 'XP (BrukerAXS, 2000)'
_computing_publication_material 'SHELXL-97 (Sheldrick, 1997)'
_computing_structure_refinement 'SHELXL-97 (Sheldrick, 1997)'
_computing_structure_solution 'SHELXS-97 (Sheldrick, 1990)'
_diffrn_ambient_temperature 223(2)
_diffrn_measured_fraction_theta_full 0.948
_diffrn_measured_fraction_theta_max 0.948
_diffrn_measurement_device_type 'Nonius KappaCCD APEXII'
_diffrn_measurement_method '\w and \f scans'
_diffrn_radiation_monochromator graphite
_diffrn_radiation_source 'fine-focus sealed tube'
_diffrn_radiation_type CuK\a
_diffrn_radiation_wavelength 1.54178
_diffrn_reflns_av_R_equivalents 0.095
_diffrn_reflns_av_sigmaI/netI 0.0556
_diffrn_reflns_limit_h_max 11
_diffrn_reflns_limit_h_min -11
_diffrn_reflns_limit_k_max 14
_diffrn_reflns_limit_k_min -14
_diffrn_reflns_limit_l_max 20
_diffrn_reflns_limit_l_min -20
_diffrn_reflns_number 10211
_diffrn_reflns_theta_full 66.79
_diffrn_reflns_theta_max 66.79
_diffrn_reflns_theta_min 4.30
_exptl_absorpt_coefficient_mu 0.694
_exptl_absorpt_correction_T_max 0.9795
_exptl_absorpt_correction_T_min 0.9030
_exptl_absorpt_correction_type multi-scan
_exptl_absorpt_process_details 'Denzo (Otwinowski, Borek, Majewski & Minor, 2003)'
_exptl_crystal_colour colourless
_exptl_crystal_density_diffrn 1.300
_exptl_crystal_density_method 'not measured'
_exptl_crystal_description needle
_exptl_crystal_F_000 888
_exptl_crystal_size_max 0.15
_exptl_crystal_size_mid 0.05
_exptl_crystal_size_min 0.03
_refine_diff_density_max 0.171
_refine_diff_density_min -0.204
_refine_diff_density_rms 0.043
_refine_ls_abs_structure_details 'Flack H D (1983), Acta Cryst. A39, 876-881'
_refine_ls_abs_structure_Flack 0.3(5)
_refine_ls_extinction_coef 0.0024(4)
_refine_ls_extinction_expression Fc^*^=kFc[1+0.001xFc^2^\l^3^/sin(2\q)]^-1/4^
_refine_ls_extinction_method SHELXL
_refine_ls_goodness_of_fit_ref 1.043
_refine_ls_hydrogen_treatment constr
_refine_ls_matrix_type full
_refine_ls_number_parameters 291
_refine_ls_number_reflns 3456
_refine_ls_number_restraints 0
_refine_ls_restrained_S_all 1.043
_refine_ls_R_factor_all 0.0919
_refine_ls_R_factor_gt 0.0551
_refine_ls_shift/su_max 0.000
_refine_ls_shift/su_mean 0.000
_refine_ls_structure_factor_coef Fsqd
_refine_ls_weighting_details 'calc w=1/[\s^2^(Fo^2^)+(0.0538P)^2^+1.6395P] where P=(Fo^2^+2Fc^2^)/3'
_refine_ls_weighting_scheme calc
_refine_ls_wR_factor_gt 0.1235
_refine_ls_wR_factor_ref 0.1527
_reflns_number_gt 2504
_reflns_number_total 3456
_reflns_threshold_expression >2sigma(I)
_cod_data_source_file ol202108a_si_001.cif
_cod_data_source_block stu6114
_cod_original_sg_symbol_H-M P212121
_cod_database_code 1502479

loop_
_symmetry_equiv_pos_as_xyz
'x, y, z'
'-x+1/2, -y, z+1/2'
'-x, y+1/2, -z+1/2'
'x+1/2, -y+1/2, -z'

loop_
_atom_site_label
_atom_site_type_symbol
_atom_site_fract_x
_atom_site_fract_y
_atom_site_fract_z
_atom_site_U_iso_or_equiv
_atom_site_adp_type
_atom_site_occupancy
_atom_site_symmetry_multiplicity
_atom_site_calc_flag
_atom_site_refinement_flags
C1 C 0.1204(4) -0.0235(4) 0.8645(2) 0.0491(11) Uani 1 1 d .
H1 H 0.1010 0.0492 0.8464 0.059 Uiso 1 1 calc R
C2 C 0.1962(4) -0.0826(4) 0.7994(2) 0.0512(10) Uani 1 1 d .
H2 H 0.2618 -0.0329 0.7749 0.061 Uiso 1 1 calc R
C3 C 0.2737(4) -0.1791(4) 0.8231(2) 0.0523(11) Uani 1 1 d .
O4 O 0.2799(3) -0.2649(3) 0.77604(15) 0.0564(8) Uani 1 1 d .
C5 C 0.2049(5) -0.2683(4) 0.7077(2) 0.0569(12) Uani 1 1 d .
C6 C 0.1110(5) -0.1965(4) 0.6920(3) 0.0635(13) Uani 1 1 d .
H6 H 0.0629 -0.2013 0.6461 0.076 Uiso 1 1 calc R
C7 C 0.0773(4) -0.1075(4) 0.7441(2) 0.0552(12) Uani 1 1 d .
H7 H 0.0572 -0.0433 0.7140 0.066 Uiso 1 1 calc R
C8 C -0.0442(4) -0.1284(4) 0.7966(2) 0.0532(11) Uani 1 1 d .
C9 C -0.1651(4) -0.1843(4) 0.7841(3) 0.0589(12) Uani 1 1 d .
H9 H -0.1819 -0.2161 0.7372 0.071 Uiso 1 1 calc R
C10 C -0.2618(5) -0.1929(4) 0.8419(3) 0.0652(13) Uani 1 1 d .
H10 H -0.3450 -0.2302 0.8339 0.078 Uiso 1 1 calc R
C11 C -0.2362(4) -0.1468(4) 0.9109(3) 0.0610(13) Uani 1 1 d .
H11 H -0.3022 -0.1533 0.9496 0.073 Uiso 1 1 calc R
C12 C -0.1143(4) -0.0910(4) 0.9240(3) 0.0571(12) Uani 1 1 d .
H12 H -0.0974 -0.0599 0.9712 0.069 Uiso 1 1 calc R
C13 C -0.0182(4) -0.0819(4) 0.8666(2) 0.0489(11) Uani 1 1 d .
O14 O 0.3396(3) -0.1875(3) 0.88081(18) 0.0718(10) Uani 1 1 d .
C15 C 0.2478(5) -0.3615(4) 0.6633(3) 0.0702(14) Uani 1 1 d .
H15A H 0.3470 -0.3583 0.6541 0.105 Uiso 1 1 calc R
H15B H 0.1985 -0.3619 0.6157 0.105 Uiso 1 1 calc R
H15C H 0.2260 -0.4256 0.6910 0.105 Uiso 1 1 calc R
C16 C 0.1918(4) -0.0127(4) 0.9411(2) 0.0485(11) Uani 1 1 d .
H16 H 0.1870 -0.0804 0.9691 0.058 Uiso 1 1 calc R
C17 C 0.1179(4) 0.0767(4) 0.9855(2) 0.0552(11) Uani 1 1 d .
O18 O 0.0948(4) 0.1605(3) 0.95368(18) 0.0805(11) Uani 1 1 d .
C19 C 0.0731(4) 0.0599(4) 1.0651(2) 0.0498(11) Uani 1 1 d .
C20 C 0.0790(5) -0.0347(4) 1.1034(2) 0.0620(13) Uani 1 1 d .
H20 H 0.1183 -0.0943 1.0799 0.074 Uiso 1 1 calc R
C21 C 0.0280(5) -0.0435(5) 1.1759(3) 0.0687(14) Uani 1 1 d .
H21 H 0.0291 -0.1094 1.2005 0.082 Uiso 1 1 calc R
C22 C -0.0243(4) 0.0449(4) 1.2120(3) 0.0634(13) Uani 1 1 d .
H22 H -0.0560 0.0397 1.2618 0.076 Uiso 1 1 calc R
C23 C -0.0301(5) 0.1402(4) 1.1751(3) 0.0639(13) Uani 1 1 d .
H23 H -0.0667 0.2002 1.1994 0.077 Uiso 1 1 calc R
C24 C 0.0181(4) 0.1478(4) 1.1019(3) 0.0570(12) Uani 1 1 d .
H24 H 0.0137 0.2133 1.0767 0.068 Uiso 1 1 calc R
C25 C 0.3433(4) 0.0255(4) 0.9347(2) 0.0515(11) Uani 1 1 d .
O26 O 0.3786(3) 0.0824(3) 0.88200(17) 0.0668(9) Uani 1 1 d .
C27 C 0.4428(4) -0.0011(4) 0.9961(2) 0.0478(10) Uani 1 1 d .
C28 C 0.5494(5) 0.0693(4) 1.0115(2) 0.0589(12) Uani 1 1 d .
H28 H 0.5563 0.1324 0.9837 0.071 Uiso 1 1 calc R
C29 C 0.6452(5) 0.0484(5) 1.0670(3) 0.0667(13) Uani 1 1 d .
H29 H 0.7156 0.0978 1.0777 0.080 Uiso 1 1 calc R
C30 C 0.6377(5) -0.0453(5) 1.1069(3) 0.0668(14) Uani 1 1 d .
H30 H 0.7043 -0.0607 1.1440 0.080 Uiso 1 1 calc R
C31 C 0.5321(5) -0.1163(4) 1.0922(3) 0.0627(13) Uani 1 1 d .
H31 H 0.5261 -0.1799 1.1196 0.075 Uiso 1 1 calc R
C32 C 0.4349(4) -0.0937(4) 1.0371(2) 0.0554(12) Uani 1 1 d .
H32 H 0.3627 -0.1420 1.0275 0.066 Uiso 1 1 calc R

loop_
_atom_site_aniso_label
_atom_site_aniso_U_11
_atom_site_aniso_U_22
_atom_site_aniso_U_33
_atom_site_aniso_U_23
_atom_site_aniso_U_13
_atom_site_aniso_U_12
C1 0.046(2) 0.052(3) 0.049(2) 0.001(2) -0.0010(18) 0.0001(19)
C2 0.050(2) 0.055(3) 0.049(2) -0.003(2) 0.0029(19) 0.001(2)
C3 0.045(2) 0.062(3) 0.050(2) -0.007(2) 0.002(2) 0.002(2)
O4 0.0559(17) 0.062(2) 0.0515(16) -0.0059(15) -0.0027(14) 0.0056(15)
C5 0.055(2) 0.067(3) 0.048(2) -0.008(2) 0.005(2) -0.007(2)
C6 0.061(3) 0.080(4) 0.050(3) -0.004(3) -0.001(2) 0.003(3)
C7 0.052(2) 0.066(3) 0.048(2) 0.004(2) -0.004(2) 0.007(2)
C8 0.047(2) 0.063(3) 0.050(2) 0.001(2) 0.000(2) 0.007(2)
C9 0.054(3) 0.061(3) 0.062(3) -0.001(2) -0.011(2) 0.004(2)
C10 0.049(3) 0.074(4) 0.073(3) 0.006(3) -0.007(2) -0.002(2)
C11 0.046(2) 0.067(3) 0.070(3) 0.006(3) 0.003(2) -0.003(2)
C12 0.052(2) 0.061(3) 0.059(3) 0.001(2) 0.003(2) 0.008(2)
C13 0.040(2) 0.053(3) 0.054(2) 0.006(2) 0.0006(18) 0.0046(19)
O14 0.068(2) 0.086(3) 0.062(2) -0.0154(18) -0.0143(17) 0.0228(18)
C15 0.067(3) 0.079(4) 0.064(3) -0.018(3) 0.004(2) -0.005(3)
C16 0.045(2) 0.048(3) 0.053(2) 0.004(2) -0.0003(19) -0.001(2)
C17 0.057(3) 0.054(3) 0.054(3) 0.000(2) 0.004(2) 0.003(2)
O18 0.118(3) 0.059(2) 0.064(2) 0.0047(19) 0.010(2) 0.025(2)
C19 0.046(2) 0.055(3) 0.048(2) -0.003(2) 0.0012(18) -0.001(2)
C20 0.071(3) 0.063(4) 0.052(3) 0.002(2) 0.010(2) 0.017(2)
C21 0.067(3) 0.078(4) 0.061(3) 0.010(3) 0.006(2) 0.014(3)
C22 0.051(2) 0.086(4) 0.053(3) -0.002(3) 0.007(2) 0.003(3)
C23 0.052(3) 0.072(4) 0.067(3) -0.014(3) 0.011(2) -0.003(2)
C24 0.050(2) 0.056(3) 0.065(3) -0.004(2) 0.007(2) -0.004(2)
C25 0.052(2) 0.056(3) 0.047(2) 0.001(2) 0.001(2) -0.002(2)
O26 0.0647(19) 0.078(3) 0.0574(18) 0.0128(18) -0.0020(15) -0.0158(18)
C27 0.050(2) 0.052(3) 0.041(2) 0.006(2) 0.0038(19) -0.001(2)
C28 0.055(3) 0.064(3) 0.058(3) 0.004(3) -0.002(2) -0.007(2)
C29 0.054(3) 0.081(4) 0.065(3) -0.002(3) -0.004(2) -0.014(3)
C30 0.055(3) 0.084(4) 0.061(3) 0.000(3) -0.007(2) 0.002(3)
C31 0.059(3) 0.068(3) 0.062(3) 0.015(3) 0.001(2) 0.001(2)
C32 0.046(2) 0.063(3) 0.058(2) 0.007(2) -0.001(2) -0.001(2)

loop_
_atom_type_symbol
_atom_type_description
_atom_type_scat_dispersion_real
_atom_type_scat_dispersion_imag
_atom_type_scat_source
C C 0.0181 0.0091 'International Tables Vol C Tables 4.2.6.8 and 6.1.1.4'
H H 0.0000 0.0000 'International Tables Vol C Tables 4.2.6.8 and 6.1.1.4'
O O 0.0492 0.0322 'International Tables Vol C Tables 4.2.6.8 and 6.1.1.4'

loop_
_geom_angle_atom_site_label_1
_geom_angle_atom_site_label_2
_geom_angle_atom_site_label_3
_geom_angle
C13 C1 C16 114.4(3)
C13 C1 C2 101.4(3)
C16 C1 C2 119.6(3)
C13 C1 H1 106.9
C16 C1 H1 106.9
C2 C1 H1 106.9
C3 C2 C7 112.7(4)
C3 C2 C1 114.5(3)
C7 C2 C1 102.9(3)
C3 C2 H2 108.8
C7 C2 H2 108.8
C1 C2 H2 108.8
O14 C3 O4 115.2(4)
O14 C3 C2 125.0(4)
O4 C3 C2 119.7(4)
C3 O4 C5 121.7(3)
C6 C5 O4 121.0(4)
C6 C5 C15 129.1(4)
O4 C5 C15 109.9(4)
C5 C6 C7 122.6(4)
C5 C6 H6 118.7
C7 C6 H6 118.7
C6 C7 C8 114.7(4)
C6 C7 C2 112.9(4)
C8 C7 C2 102.5(3)
C6 C7 H7 108.8
C8 C7 H7 108.8
C2 C7 H7 108.8
C9 C8 C13 120.6(4)
C9 C8 C7 129.8(4)
C13 C8 C7 109.6(4)
C8 C9 C10 119.1(4)
C8 C9 H9 120.5
C10 C9 H9 120.5
C11 C10 C9 120.3(4)
C11 C10 H10 119.8
C9 C10 H10 119.8
C10 C11 C12 120.9(4)
C10 C11 H11 119.5
C12 C11 H11 119.5
C13 C12 C11 119.0(4)
C13 C12 H12 120.5
C11 C12 H12 120.5
C12 C13 C8 120.1(4)
C12 C13 C1 130.1(4)
C8 C13 C1 109.7(4)
C5 C15 H15A 109.5
C5 C15 H15B 109.5
H15A C15 H15B 109.5
C5 C15 H15C 109.5
H15A C15 H15C 109.5
H15B C15 H15C 109.5
C1 C16 C25 112.8(3)
C1 C16 C17 108.2(3)
C25 C16 C17 104.1(3)
C1 C16 H16 110.5
C25 C16 H16 110.5
C17 C16 H16 110.5
O18 C17 C19 120.7(4)
O18 C17 C16 118.5(4)
C19 C17 C16 120.8(4)
C20 C19 C24 118.3(4)
C20 C19 C17 125.4(4)
C24 C19 C17 116.2(4)
C19 C20 C21 121.1(5)
C19 C20 H20 119.5
C21 C20 H20 119.5
C22 C21 C20 119.8(5)
C22 C21 H21 120.1
C20 C21 H21 120.1
C23 C22 C21 120.0(4)
C23 C22 H22 120.0
C21 C22 H22 120.0
C22 C23 C24 119.8(5)
C22 C23 H23 120.1
C24 C23 H23 120.1
C23 C24 C19 120.9(5)
C23 C24 H24 119.5
C19 C24 H24 119.5
O26 C25 C27 120.8(4)
O26 C25 C16 120.0(4)
C27 C25 C16 119.0(4)
C32 C27 C28 118.7(4)
C32 C27 C25 122.8(4)
C28 C27 C25 118.5(4)
C29 C28 C27 121.1(5)
C29 C28 H28 119.5
C27 C28 H28 119.5
C28 C29 C30 119.8(5)
C28 C29 H29 120.1
C30 C29 H29 120.1
C31 C30 C29 119.8(4)
C31 C30 H30 120.1
C29 C30 H30 120.1
C30 C31 C32 119.9(5)
C30 C31 H31 120.1
C32 C31 H31 120.1
C27 C32 C31 120.7(4)
C27 C32 H32 119.6
C31 C32 H32 119.6

loop_
_geom_bond_atom_site_label_1
_geom_bond_atom_site_label_2
_geom_bond_distance
C1 C13 1.524(6)
C1 C16 1.531(6)
C1 C2 1.558(6)
C1 H1 0.9900
C2 C3 1.489(6)
C2 C7 1.541(6)
C2 H2 0.9900
C3 O14 1.211(5)
C3 O4 1.370(5)
O4 C5 1.415(5)
C5 C6 1.309(6)
C5 C15 1.475(7)
C6 C7 1.491(6)
C6 H6 0.9400
C7 C8 1.519(6)
C7 H7 0.9900
C8 C9 1.378(6)
C8 C13 1.399(6)
C9 C10 1.390(6)
C9 H9 0.9400
C10 C11 1.380(7)
C10 H10 0.9400
C11 C12 1.387(6)
C11 H11 0.9400
C12 C13 1.383(6)
C12 H12 0.9400
C15 H15A 0.9700
C15 H15B 0.9700
C15 H15C 0.9700
C16 C25 1.540(6)
C16 C17 1.550(6)
C16 H16 0.9900
C17 O18 1.219(5)
C17 C19 1.494(6)
C19 C20 1.375(6)
C19 C24 1.392(6)
C20 C21 1.384(6)
C20 H20 0.9400
C21 C22 1.382(7)
C21 H21 0.9400
C22 C23 1.371(7)
C22 H22 0.9400
C23 C24 1.384(6)
C23 H23 0.9400
C24 H24 0.9400
C25 O26 1.229(5)
C25 C27 1.490(6)
C27 C32 1.378(6)
C27 C28 1.384(6)
C28 C29 1.376(6)
C28 H28 0.9400
C29 C30 1.381(7)
C29 H29 0.9400
C30 C31 1.380(7)
C30 H30 0.9400
C31 C32 1.384(6)
C31 H31 0.9400
C32 H32 0.9400

loop_
_geom_torsion_atom_site_label_1
_geom_torsion_atom_site_label_2
_geom_torsion_atom_site_label_3
_geom_torsion_atom_site_label_4
_geom_torsion
C13 C1 C2 C3 -87.1(4)
C16 C1 C2 C3 39.7(5)
C13 C1 C2 C7 35.6(4)
C16 C1 C2 C7 162.4(4)
C7 C2 C3 O14 -156.0(4)
C1 C2 C3 O14 -38.8(6)
C7 C2 C3 O4 27.7(5)
C1 C2 C3 O4 144.9(4)
O14 C3 O4 C5 178.0(4)
C2 C3 O4 C5 -5.4(6)
C3 O4 C5 C6 -10.2(6)
C3 O4 C5 C15 171.1(4)
O4 C5 C6 C7 0.2(7)
C15 C5 C6 C7 178.6(4)
C5 C6 C7 C8 -94.2(5)
C5 C6 C7 C2 22.7(6)
C3 C2 C7 C6 -34.8(5)
C1 C2 C7 C6 -158.7(4)
C3 C2 C7 C8 89.2(4)
C1 C2 C7 C8 -34.7(5)
C6 C7 C8 C9 -35.3(7)
C2 C7 C8 C9 -158.0(5)
C6 C7 C8 C13 143.7(4)
C2 C7 C8 C13 21.0(5)
C13 C8 C9 C10 0.7(7)
C7 C8 C9 C10 179.6(5)
C8 C9 C10 C11 -0.6(7)
C9 C10 C11 C12 0.1(8)
C10 C11 C12 C13 0.1(7)
C11 C12 C13 C8 0.0(7)
C11 C12 C13 C1 178.1(4)
C9 C8 C13 C12 -0.4(7)
C7 C8 C13 C12 -179.6(4)
C9 C8 C13 C1 -178.9(4)
C7 C8 C13 C1 2.0(5)
C16 C1 C13 C12 27.9(7)
C2 C1 C13 C12 158.0(5)
C16 C1 C13 C8 -153.9(4)
C2 C1 C13 C8 -23.8(4)
C13 C1 C16 C25 168.2(4)
C2 C1 C16 C25 47.7(6)
C13 C1 C16 C17 -77.2(5)
C2 C1 C16 C17 162.4(4)
C1 C16 C17 O18 -47.2(5)
C25 C16 C17 O18 73.0(5)
C1 C16 C17 C19 131.4(4)
C25 C16 C17 C19 -108.4(4)
O18 C17 C19 C20 171.9(5)
C16 C17 C19 C20 -6.7(6)
O18 C17 C19 C24 -6.5(6)
C16 C17 C19 C24 174.9(4)
C24 C19 C20 C21 1.9(7)
C17 C19 C20 C21 -176.6(4)
C19 C20 C21 C22 -2.8(7)
C20 C21 C22 C23 2.2(7)
C21 C22 C23 C24 -0.7(7)
C22 C23 C24 C19 -0.2(7)
C20 C19 C24 C23 -0.4(6)
C17 C19 C24 C23 178.2(4)
C1 C16 C25 O26 29.3(6)
C17 C16 C25 O26 -87.8(5)
C1 C16 C25 C27 -155.2(4)
C17 C16 C25 C27 87.8(5)
O26 C25 C27 C32 -151.8(4)
C16 C25 C27 C32 32.7(6)
O26 C25 C27 C28 26.9(6)
C16 C25 C27 C28 -148.7(4)
C32 C27 C28 C29 -0.6(7)
C25 C27 C28 C29 -179.3(4)
C27 C28 C29 C30 1.6(7)
C28 C29 C30 C31 -1.6(7)
C29 C30 C31 C32 0.6(7)
C28 C27 C32 C31 -0.5(6)
C25 C27 C32 C31 178.2(4)
C30 C31 C32 C27 0.5(7)
